data_7154659
loop_
_publ_author_name
'Uruvakili, Anasuyamma'
'Gangadhararao, G.'
'Kumara Swamy, K. C.'

_publ_section_title
;
 Gold(i) catalysed sequential dehydrative cyclisation/intermolecular [4 +
 2] cycloaddition of alkynyldienols onto activated alkynes/alkenes: a
 facile route to substituted norbornadienes/norbornenes.
;
_journal_issue 39
_journal_name_full 'Organic &amp; biomolecular chemistry'
_journal_page_first 10060
_journal_page_last 10071
_journal_paper_doi 10.1039/c5ob01458a
_journal_volume 13
_journal_year 2015
_chemical_formula_sum 'C25 H20 O'
_chemical_formula_weight 336.41
_chemical_name_systematic
; 
 ? 
;
_space_group_IT_number 14
_symmetry_cell_setting monoclinic
_symmetry_space_group_name_Hall '-P 2ybc'
_symmetry_space_group_name_H-M 'P 1 21/c 1'
_atom_sites_solution_hydrogens geom
_atom_sites_solution_primary direct
_atom_sites_solution_secondary difmap
_audit_creation_method SHELXL-97
_audit_update_record
;
2015-04-25 deposited with the CCDC.
2015-08-21 downloaded from the CCDC.
;
_cell_angle_alpha 90.00
_cell_angle_beta 99.008(2)
_cell_angle_gamma 90.00
_cell_formula_units_Z 16
_cell_length_a 20.9391(5)
_cell_length_b 19.6321(4)
_cell_length_c 19.0212(5)
_cell_measurement_temperature 293(2)
_cell_volume 7722.8(3)
_computing_cell_refinement 'CrysAlisPro, Oxford Diffraction Ltd.'
_computing_data_collection 'CrysAlisPro, Oxford Diffraction Ltd.'
_computing_data_reduction 'CrysAlisPro, Oxford Diffraction Ltd.'
_computing_structure_refinement 'SHELXL-97 (Sheldrick, 1997)'
_computing_structure_solution 'SHELXS-97 (Sheldrick, 1990)'
_diffrn_ambient_temperature 293(2)
_diffrn_measured_fraction_theta_full 0.982
_diffrn_measured_fraction_theta_max 0.982
_diffrn_measurement_device_type 'CCD area detector'
_diffrn_measurement_method 'phi and omega scans'
_diffrn_radiation_monochromator graphite
_diffrn_radiation_source 'fine-focus sealed tube'
_diffrn_radiation_type CuK\a
_diffrn_radiation_wavelength 1.54184
_diffrn_reflns_av_R_equivalents 0.0263
_diffrn_reflns_av_sigmaI/netI 0.0270
_diffrn_reflns_limit_h_max 25
_diffrn_reflns_limit_h_min -24
_diffrn_reflns_limit_k_max 21
_diffrn_reflns_limit_k_min -24
_diffrn_reflns_limit_l_max 15
_diffrn_reflns_limit_l_min -23
_diffrn_reflns_number 39574
_diffrn_reflns_theta_full 71.74
_diffrn_reflns_theta_max 71.74
_diffrn_reflns_theta_min 3.10
_diffrn_standards_decay_% none
_diffrn_standards_interval_count 'not applicable'
_diffrn_standards_interval_time 'not applicable'
_diffrn_standards_number 'not applicable'
_exptl_absorpt_coefficient_mu 0.531
_exptl_absorpt_correction_T_max 1.00000
_exptl_absorpt_correction_T_min 0.91023
_exptl_absorpt_correction_type multi-scan
_exptl_absorpt_process_details 'CrysAlisPro, Oxford Diffraction Ltd.'
_exptl_crystal_colour yellow
_exptl_crystal_density_diffrn 1.157
_exptl_crystal_density_method 'not measured'
_exptl_crystal_description blocks
_exptl_crystal_F_000 2848
_exptl_crystal_size_max 0.26
_exptl_crystal_size_mid 0.24
_exptl_crystal_size_min 0.22
_refine_diff_density_max 0.326
_refine_diff_density_min -0.293
_refine_diff_density_rms 0.043
_refine_ls_extinction_method none
_refine_ls_goodness_of_fit_ref 1.031
_refine_ls_hydrogen_treatment mixed
_refine_ls_matrix_type full
_refine_ls_number_parameters 945
_refine_ls_number_reflns 14836
_refine_ls_number_restraints 2
_refine_ls_restrained_S_all 1.031
_refine_ls_R_factor_all 0.0778
_refine_ls_R_factor_gt 0.0555
_refine_ls_shift/su_max 0.013
_refine_ls_shift/su_mean 0.000
_refine_ls_structure_factor_coef Fsqd
_refine_ls_weighting_details 'calc w=1/[\s^2^(Fo^2^)+(0.0699P)^2^+1.9019P] where P=(Fo^2^+2Fc^2^)/3'
_refine_ls_weighting_scheme calc
_refine_ls_wR_factor_gt 0.1470
_refine_ls_wR_factor_ref 0.1639
_reflns_number_gt 10576
_reflns_number_total 14836
_reflns_threshold_expression >2sigma(I)
_cod_data_source_file c5ob01458a2.cif
_cod_data_source_block Compd5aa
_cod_depositor_comments
;
The following automatic conversions were performed:

'_symmetry_cell_setting' value 'Monoclinic' changed to 'monoclinic'
according to
/usr/data/users/saulius/crontab/automatic-downloads/rss-feeds/RSC/lib/dictionaries/cif_core.dic
dictionary named 'cif_core.dic' version 2.4.2 from 2011-04-26.

Automatic conversion script
Id: cif_fix_values 3271 2015-04-21 07:52:19Z andrius 

 Adding full bibliography for 7154658--7154662.cif.
;
_cod_original_sg_symbol_H-M P2(1)/c
_cod_database_code 7154659

loop_
_symmetry_equiv_pos_as_xyz
'x, y, z'
'-x, y+1/2, -z+1/2'
'-x, -y, -z'
'x, -y-1/2, z-1/2'

loop_
_atom_site_label
_atom_site_type_symbol
_atom_site_fract_x
_atom_site_fract_y
_atom_site_fract_z
_atom_site_U_iso_or_equiv
_atom_site_adp_type
_atom_site_occupancy
_atom_site_symmetry_multiplicity
_atom_site_calc_flag
_atom_site_refinement_flags
O2 O 0.33207(8) 0.47782(9) 0.37284(12) 0.0780(5) Uani 1 1 d D
H2 H 0.3541(11) 0.477(2) 0.3938(15) 0.117 Uiso 1 1 d D
C8 C 0.69072(9) 0.71786(9) 0.46891(10) 0.0506(4) Uani 1 1 d .
C29 C 0.33290(9) 0.68694(9) 0.31408(10) 0.0497(4) Uani 1 1 d .
O1 O 0.55427(10) 0.53675(10) 0.52406(14) 0.0972(6) Uani 1 1 d D
H1 H 0.568(2) 0.528(2) 0.5501(13) 0.146 Uiso 1 1 d D
C9 C 0.73697(9) 0.66447(9) 0.46542(11) 0.0565(5) Uani 1 1 d .
C17 C 0.70272(9) 0.78384(9) 0.45556(11) 0.0548(5) Uani 1 1 d .
H17 H 0.6684 0.8132 0.4586 0.066 Uiso 1 1 calc R
C84 C 0.98044(9) 0.77742(10) 0.26458(11) 0.0552(5) Uani 1 1 d .
C4 C 0.58237(8) 0.74855(9) 0.50842(10) 0.0484(4) Uani 1 1 d .
C32 C 0.38582(9) 0.63766(9) 0.30644(10) 0.0500(4) Uani 1 1 d .
C42 C 0.45404(9) 0.73290(10) 0.27658(10) 0.0530(4) Uani 1 1 d .
H42 H 0.4177 0.7592 0.2800 0.064 Uiso 1 1 calc R
C83 C 0.93232(9) 0.72640(9) 0.24424(11) 0.0525(4) Uani 1 1 d .
C85 C 1.01898(9) 0.82181(10) 0.28078(12) 0.0599(5) Uani 1 1 d .
C82 C 0.86509(9) 0.75138(10) 0.22201(11) 0.0558(5) Uani 1 1 d .
C36 C 0.57619(9) 0.51898(10) 0.25414(12) 0.0587(5) Uani 1 1 d .
C43 C 0.51007(9) 0.77105(9) 0.26073(10) 0.0519(4) Uani 1 1 d .
C33 C 0.44685(9) 0.66549(9) 0.28704(10) 0.0501(4) Uani 1 1 d .
C34 C 0.49592(9) 0.61648(10) 0.27774(11) 0.0555(5) Uani 1 1 d .
C49 C 0.37777(10) 0.57117(10) 0.31677(12) 0.0606(5) Uani 1 1 d .
H49 H 0.4124 0.5426 0.3125 0.073 Uiso 1 1 calc R
C11 C 0.82113(10) 0.56542(10) 0.46300(13) 0.0606(5) Uani 1 1 d .
C10 C 0.77327(10) 0.61776(10) 0.46392(13) 0.0627(5) Uani 1 1 d .
C7 C 0.62671(9) 0.69612(9) 0.48596(10) 0.0517(4) Uani 1 1 d .
C93 C 1.00616(9) 0.62138(10) 0.25971(11) 0.0567(5) Uani 1 1 d .
C79 C 0.81254(9) 0.69993(9) 0.20754(11) 0.0550(5) Uani 1 1 d .
C35 C 0.53265(10) 0.57212(10) 0.26798(12) 0.0594(5) Uani 1 1 d .
C48 C 0.49891(10) 0.83361(10) 0.22641(12) 0.0611(5) Uani 1 1 d .
H48 H 0.4567 0.8494 0.2147 0.073 Uiso 1 1 calc R
C18 C 0.76046(10) 0.81690(10) 0.43720(12) 0.0587(5) Uani 1 1 d .
C92 C 0.94564(9) 0.65922(10) 0.24392(11) 0.0566(5) Uani 1 1 d .
H92 H 0.9094 0.6318 0.2312 0.068 Uiso 1 1 calc R
C24 C 0.60871(10) 0.63092(10) 0.48096(13) 0.0672(6) Uani 1 1 d .
H24 H 0.6379 0.6001 0.4667 0.081 Uiso 1 1 calc R
C86 C 1.06790(10) 0.87238(10) 0.30067(14) 0.0697(6) Uani 1 1 d .
C44 C 0.57372(10) 0.75032(11) 0.28019(13) 0.0658(5) Uani 1 1 d .
H44 H 0.5826 0.7091 0.3038 0.079 Uiso 1 1 calc R
C99 C 0.85081(10) 0.81722(11) 0.21506(15) 0.0785(7) Uani 1 1 d .
H99 H 0.8847 0.8482 0.2241 0.094 Uiso 1 1 calc R
O4 O 0.78043(10) 0.90205(11) 0.16379(18) 0.1413(11) Uani 1 1 d .
H4 H 0.7423 0.9120 0.1511 0.212 Uiso 1 1 calc R
C5 C 0.59622(11) 0.77892(11) 0.57479(12) 0.0634(5) Uani 1 1 d .
H5 H 0.6349 0.7689 0.6041 0.076 Uiso 1 1 calc R
C78 C 0.77843(10) 0.68044(11) 0.26092(13) 0.0679(6) Uani 1 1 d .
H78 H 0.7890 0.6992 0.3061 0.082 Uiso 1 1 calc R
C28 C 0.28429(11) 0.70052(12) 0.25797(13) 0.0694(6) Uani 1 1 d .
H28 H 0.2849 0.6796 0.2142 0.083 Uiso 1 1 calc R
C80 C 0.79545(11) 0.67194(12) 0.14056(13) 0.0710(6) Uani 1 1 d .
H80 H 0.8176 0.6844 0.1038 0.085 Uiso 1 1 calc R
C47 C 0.54894(12) 0.87233(11) 0.20962(14) 0.0741(6) Uani 1 1 d .
H47 H 0.5404 0.9132 0.1851 0.089 Uiso 1 1 calc R
C25 C 0.54628(11) 0.60317(11) 0.49613(16) 0.0793(7) Uani 1 1 d .
H25A H 0.5295 0.6325 0.5300 0.095 Uiso 1 1 calc R
H25B H 0.5152 0.6025 0.4526 0.095 Uiso 1 1 calc R
C3 C 0.52495(10) 0.76524(11) 0.46596(13) 0.0660(5) Uani 1 1 d .
H3 H 0.5147 0.7459 0.4210 0.079 Uiso 1 1 calc R
C30 C 0.33092(12) 0.71889(11) 0.37788(12) 0.0701(6) Uani 1 1 d .
H30 H 0.3636 0.7111 0.4161 0.084 Uiso 1 1 calc R
C98 C 1.00257(11) 0.55076(11) 0.25248(14) 0.0737(6) Uani 1 1 d .
H98 H 0.9624 0.5304 0.2393 0.088 Uiso 1 1 calc R
C19 C 0.82131(10) 0.78829(12) 0.44355(15) 0.0742(6) Uani 1 1 d .
H19 H 0.8277 0.7440 0.4606 0.089 Uiso 1 1 calc R
C45 C 0.62384(11) 0.79030(12) 0.26483(14) 0.0755(6) Uani 1 1 d .
H45 H 0.6663 0.7762 0.2789 0.091 Uiso 1 1 calc R
C94 C 1.06735(10) 0.64929(12) 0.28023(15) 0.0769(7) Uani 1 1 d .
H94 H 1.0719 0.6961 0.2863 0.092 Uiso 1 1 calc R
C50 C 0.31826(11) 0.53898(11) 0.33454(14) 0.0727(6) Uani 1 1 d .
H50A H 0.2970 0.5704 0.3627 0.087 Uiso 1 1 calc R
H50B H 0.2888 0.5296 0.2910 0.087 Uiso 1 1 calc R
C26 C 0.23273(12) 0.77480(13) 0.32998(17) 0.0828(8) Uani 1 1 d .
H26 H 0.1987 0.8036 0.3356 0.099 Uiso 1 1 calc R
C37 C 0.56946(11) 0.48886(12) 0.18780(14) 0.0748(6) Uani 1 1 d .
H37 H 0.5372 0.5036 0.1518 0.090 Uiso 1 1 calc R
C41 C 0.62483(12) 0.49629(13) 0.30606(14) 0.0768(6) Uani 1 1 d .
H41 H 0.6299 0.5156 0.3512 0.092 Uiso 1 1 calc R
C46 C 0.61164(12) 0.85079(12) 0.22898(15) 0.0801(7) Uani 1 1 d .
H46 H 0.6457 0.8770 0.2179 0.096 Uiso 1 1 calc R
C1 C 0.49679(13) 0.83971(12) 0.55585(17) 0.0828(8) Uani 1 1 d .
H1A H 0.4681 0.8701 0.5718 0.099 Uiso 1 1 calc R
C81 C 0.74528(12) 0.62539(13) 0.12816(16) 0.0839(8) Uani 1 1 d .
H81 H 0.7337 0.6069 0.0830 0.101 Uiso 1 1 calc R
C95 C 1.12140(11) 0.60801(13) 0.29173(18) 0.0913(9) Uani 1 1 d .
H95 H 1.1619 0.6275 0.3054 0.110 Uiso 1 1 calc R
C77 C 0.72903(12) 0.63371(13) 0.24795(17) 0.0833(7) Uani 1 1 d .
H77 H 0.7068 0.6208 0.2845 0.100 Uiso 1 1 calc R
C6 C 0.55354(13) 0.82372(12) 0.59790(14) 0.0790(7) Uani 1 1 d .
H6 H 0.5635 0.8433 0.6428 0.095 Uiso 1 1 calc R
C2 C 0.48231(11) 0.81072(13) 0.48988(17) 0.0845(8) Uani 1 1 d .
H2A H 0.4437 0.8215 0.4609 0.101 Uiso 1 1 calc R
C39 C 0.65845(15) 0.41558(13) 0.22647(19) 0.0933(9) Uani 1 1 d .
H39 H 0.6860 0.3807 0.2172 0.112 Uiso 1 1 calc R
C31 C 0.28056(14) 0.76264(12) 0.38574(14) 0.0844(8) Uani 1 1 d .
H31 H 0.2794 0.7838 0.4293 0.101 Uiso 1 1 calc R
C27 C 0.23485(12) 0.74468(14) 0.26600(17) 0.0851(7) Uani 1 1 d .
H27 H 0.2028 0.7539 0.2275 0.102 Uiso 1 1 calc R
C16 C 0.84497(12) 0.52937(13) 0.52334(15) 0.0813(7) Uani 1 1 d .
H16 H 0.8281 0.5369 0.5651 0.098 Uiso 1 1 calc R
C40 C 0.66616(14) 0.44493(15) 0.29155(18) 0.0930(9) Uani 1 1 d .
H40 H 0.6994 0.4306 0.3267 0.112 Uiso 1 1 calc R
C91 C 1.10794(11) 0.89188(14) 0.25312(19) 0.0941(9) Uani 1 1 d .
H91 H 1.1026 0.8730 0.2077 0.113 Uiso 1 1 calc R
C76 C 0.71263(11) 0.60641(12) 0.18214(18) 0.0844(8) Uani 1 1 d .
H76 H 0.6792 0.5748 0.1736 0.101 Uiso 1 1 calc R
C23 C 0.75408(13) 0.88338(12) 0.41248(19) 0.0975(10) Uani 1 1 d .
H23 H 0.7138 0.9044 0.4079 0.117 Uiso 1 1 calc R
C97 C 1.05684(13) 0.51051(13) 0.26424(17) 0.0904(8) Uani 1 1 d .
H97 H 1.0529 0.4635 0.2592 0.108 Uiso 1 1 calc R
C96 C 1.11636(13) 0.53882(14) 0.28328(17) 0.0922(8) Uani 1 1 d .
H96 H 1.1531 0.5116 0.2905 0.111 Uiso 1 1 calc R
C99A C 0.78404(12) 0.84484(13) 0.1937(2) 0.1185(13) Uani 1 1 d .
H99A H 0.7594 0.8124 0.1618 0.142 Uiso 1 1 calc R
H99B H 0.7635 0.8480 0.2359 0.142 Uiso 1 1 calc R
C38 C 0.61054(15) 0.43686(14) 0.17466(18) 0.0919(9) Uani 1 1 d .
H38 H 0.6053 0.4163 0.1301 0.110 Uiso 1 1 calc R
C20 C 0.87287(12) 0.82431(14) 0.42493(19) 0.0986(9) Uani 1 1 d .
H20 H 0.9133 0.8037 0.4289 0.118 Uiso 1 1 calc R
C15 C 0.89364(14) 0.48211(14) 0.52281(18) 0.0942(8) Uani 1 1 d .
H15 H 0.9093 0.4581 0.5641 0.113 Uiso 1 1 calc R
C89 C 1.1637(2) 0.9658(2) 0.3399(3) 0.159(2) Uani 1 1 d .
H89 H 1.1966 0.9971 0.3537 0.191 Uiso 1 1 calc R
C14 C 0.91842(14) 0.47064(15) 0.46316(19) 0.0977(9) Uani 1 1 d .
H14 H 0.9508 0.4383 0.4629 0.117 Uiso 1 1 calc R
C12 C 0.84720(14) 0.55293(15) 0.40277(15) 0.0955(9) Uani 1 1 d .
H12 H 0.8318 0.5762 0.3610 0.115 Uiso 1 1 calc R
C21 C 0.86526(15) 0.88940(16) 0.4010(2) 0.1152(12) Uani 1 1 d .
H21 H 0.9002 0.9136 0.3890 0.138 Uiso 1 1 calc R
C87 C 1.07664(16) 0.90063(14) 0.36733(18) 0.1051(10) Uani 1 1 d .
H87 H 1.0498 0.8878 0.3996 0.126 Uiso 1 1 calc R
C22 C 0.80564(16) 0.91888(15) 0.3946(2) 0.1288(14) Uani 1 1 d .
H22 H 0.7999 0.9634 0.3781 0.155 Uiso 1 1 calc R
C90 C 1.15617(15) 0.93965(19) 0.2732(3) 0.1331(17) Uani 1 1 d .
H90 H 1.1830 0.9535 0.2413 0.160 Uiso 1 1 calc R
C13 C 0.89644(16) 0.50587(18) 0.40366(18) 0.1130(11) Uani 1 1 d .
H13 H 0.9145 0.4985 0.3627 0.136 Uiso 1 1 calc R
C88 C 1.1246(2) 0.94766(19) 0.3869(3) 0.1515(18) Uani 1 1 d .
H88 H 1.1301 0.9669 0.4322 0.182 Uiso 1 1 calc R
C61 C 0.32104(9) 0.56007(10) 0.05997(11) 0.0560(5) Uani 1 1 d .
C58 C 0.18815(10) 0.71132(10) 0.05693(10) 0.0555(5) Uani 1 1 d .
C59 C 0.23625(10) 0.65891(10) 0.05822(11) 0.0589(5) Uani 1 1 d .
C60 C 0.27373(10) 0.61329(10) 0.05784(11) 0.0601(5) Uani 1 1 d .
C57 C 0.12055(10) 0.68785(10) 0.05639(11) 0.0591(5) Uani 1 1 d .
C67 C 0.20289(10) 0.77804(10) 0.05511(11) 0.0605(5) Uani 1 1 d .
H67 H 0.1678 0.8071 0.0550 0.073 Uiso 1 1 calc R
C54 C 0.06753(9) 0.73795(10) 0.03844(11) 0.0570(5) Uani 1 1 d .
C68 C 0.26435(10) 0.81269(11) 0.05331(11) 0.0606(5) Uani 1 1 d .
C66 C 0.35440(11) 0.53820(12) 0.12444(13) 0.0700(6) Uani 1 1 d .
H66 H 0.3463 0.5581 0.1665 0.084 Uiso 1 1 calc R
C55 C 0.05383(11) 0.76596(11) -0.02909(12) 0.0679(5) Uani 1 1 d .
H55 H 0.0792 0.7545 -0.0633 0.082 Uiso 1 1 calc R
C69 C 0.32522(11) 0.78468(12) 0.07462(12) 0.0687(6) Uani 1 1 d .
H69 H 0.3288 0.7406 0.0926 0.082 Uiso 1 1 calc R
C70 C 0.38052(11) 0.82144(14) 0.06948(14) 0.0780(7) Uani 1 1 d .
H70 H 0.4209 0.8018 0.0836 0.094 Uiso 1 1 calc R
C53 C 0.02991(12) 0.75728(13) 0.08839(14) 0.0781(7) Uani 1 1 d .
H53 H 0.0389 0.7398 0.1343 0.094 Uiso 1 1 calc R
C74 C 0.10706(12) 0.62323(12) 0.07132(14) 0.0761(6) Uani 1 1 d .
H74 H 0.1420 0.5940 0.0838 0.091 Uiso 1 1 calc R
C62 C 0.33405(12) 0.52973(14) -0.00195(14) 0.0790(7) Uani 1 1 d .
H62 H 0.3119 0.5437 -0.0458 0.095 Uiso 1 1 calc R
C73 C 0.26167(12) 0.87923(12) 0.02816(14) 0.0754(6) Uani 1 1 d .
H73 H 0.2216 0.8996 0.0145 0.090 Uiso 1 1 calc R
C56 C 0.00303(13) 0.81062(13) -0.04606(15) 0.0832(7) Uani 1 1 d .
H56 H -0.0062 0.8287 -0.0917 0.100 Uiso 1 1 calc R
C52 C -0.02051(14) 0.80176(15) 0.07144(19) 0.0967(9) Uani 1 1 d .
H52 H -0.0456 0.8138 0.1057 0.116 Uiso 1 1 calc R
C64 C 0.41200(12) 0.45759(13) 0.06514(19) 0.0894(8) Uani 1 1 d .
H64 H 0.4425 0.4230 0.0670 0.107 Uiso 1 1 calc R
C65 C 0.39942(12) 0.48718(14) 0.12656(16) 0.0851(7) Uani 1 1 d .
H65 H 0.4216 0.4726 0.1702 0.102 Uiso 1 1 calc R
C63 C 0.37974(13) 0.47888(15) 0.00121(17) 0.0933(9) Uani 1 1 d .
H63 H 0.3886 0.4590 -0.0406 0.112 Uiso 1 1 calc R
C51 C -0.03409(12) 0.82842(13) 0.00492(19) 0.0904(8) Uani 1 1 d .
H51 H -0.0684 0.8586 -0.0063 0.109 Uiso 1 1 calc R
C75 C 0.04107(15) 0.59387(14) 0.06970(19) 0.1010(9) Uani 1 1 d .
H75A H 0.0255 0.6055 0.1136 0.121 Uiso 1 1 calc R
H75B H 0.0119 0.6142 0.0307 0.121 Uiso 1 1 calc R
C72 C 0.31687(14) 0.91576(14) 0.02301(15) 0.0869(7) Uani 1 1 d .
H72 H 0.3137 0.9601 0.0055 0.104 Uiso 1 1 calc R
C71 C 0.37624(14) 0.88690(15) 0.04356(15) 0.0869(8) Uani 1 1 d .
H71 H 0.4136 0.9114 0.0400 0.104 Uiso 1 1 calc R
O3 O 0.03989(19) 0.52615(12) 0.0619(3) 0.2001(17) Uani 1 1 d .
H3A H 0.0479 0.5163 0.0223 0.300 Uiso 1 1 calc R

loop_
_atom_site_aniso_label
_atom_site_aniso_U_11
_atom_site_aniso_U_22
_atom_site_aniso_U_33
_atom_site_aniso_U_23
_atom_site_aniso_U_13
_atom_site_aniso_U_12
O2 0.0731(11) 0.0486(8) 0.1132(15) 0.0047(9) 0.0168(9) -0.0111(8)
C8 0.0481(10) 0.0429(9) 0.0611(11) -0.0040(8) 0.0096(8) -0.0006(8)
C29 0.0464(10) 0.0472(10) 0.0572(10) 0.0055(8) 0.0135(8) -0.0002(8)
O1 0.0760(12) 0.0496(9) 0.162(2) 0.0165(11) 0.0053(12) -0.0145(8)
C9 0.0514(10) 0.0434(10) 0.0763(13) -0.0033(9) 0.0152(9) -0.0029(8)
C17 0.0467(10) 0.0441(10) 0.0745(13) -0.0022(9) 0.0123(9) 0.0017(8)
C84 0.0442(10) 0.0479(10) 0.0728(12) 0.0063(9) 0.0075(9) 0.0014(8)
C4 0.0445(9) 0.0383(8) 0.0633(11) 0.0036(8) 0.0109(8) -0.0045(7)
C32 0.0484(10) 0.0482(10) 0.0540(10) -0.0016(8) 0.0101(8) 0.0009(8)
C42 0.0449(10) 0.0508(10) 0.0644(11) 0.0003(8) 0.0124(8) 0.0038(8)
C83 0.0432(9) 0.0468(10) 0.0671(11) 0.0039(8) 0.0080(8) -0.0037(8)
C85 0.0463(10) 0.0473(10) 0.0842(14) 0.0073(10) 0.0043(9) -0.0003(9)
C82 0.0446(10) 0.0461(10) 0.0766(13) 0.0079(9) 0.0096(9) -0.0020(8)
C36 0.0512(11) 0.0441(10) 0.0861(14) 0.0046(9) 0.0277(10) -0.0018(8)
C43 0.0531(10) 0.0471(10) 0.0575(11) -0.0017(8) 0.0145(8) -0.0005(8)
C33 0.0476(10) 0.0487(10) 0.0551(10) 0.0011(8) 0.0117(8) 0.0020(8)
C34 0.0520(11) 0.0507(10) 0.0667(12) 0.0039(9) 0.0185(9) -0.0014(9)
C49 0.0519(11) 0.0508(11) 0.0822(14) 0.0002(10) 0.0201(10) 0.0015(9)
C11 0.0501(11) 0.0420(10) 0.0896(15) -0.0078(10) 0.0110(10) 0.0006(8)
C10 0.0520(11) 0.0460(10) 0.0913(15) -0.0060(10) 0.0151(10) -0.0017(9)
C7 0.0481(10) 0.0426(9) 0.0646(11) -0.0007(8) 0.0093(8) -0.0023(8)
C93 0.0492(10) 0.0496(10) 0.0718(12) 0.0051(9) 0.0108(9) 0.0031(8)
C79 0.0402(9) 0.0452(10) 0.0766(13) 0.0123(9) 0.0001(9) 0.0023(8)
C35 0.0528(11) 0.0491(11) 0.0804(14) 0.0042(9) 0.0233(10) -0.0005(9)
C48 0.0583(11) 0.0505(11) 0.0749(13) 0.0001(9) 0.0113(10) 0.0011(9)
C18 0.0518(11) 0.0481(10) 0.0782(13) -0.0030(9) 0.0167(9) -0.0038(9)
C92 0.0440(10) 0.0502(10) 0.0748(13) 0.0026(9) 0.0064(9) -0.0043(8)
C24 0.0560(12) 0.0457(10) 0.1023(17) -0.0085(11) 0.0200(11) -0.0030(9)
C86 0.0470(11) 0.0464(11) 0.1091(18) 0.0145(11) -0.0083(11) -0.0029(9)
C44 0.0539(11) 0.0568(12) 0.0885(15) 0.0095(11) 0.0170(10) -0.0002(9)
C99 0.0444(11) 0.0517(12) 0.138(2) 0.0133(13) 0.0115(12) -0.0016(9)
O4 0.0785(13) 0.0903(14) 0.259(3) 0.0784(18) 0.0384(17) 0.0291(11)
C5 0.0631(12) 0.0578(12) 0.0688(13) -0.0057(10) 0.0087(10) -0.0026(10)
C78 0.0594(12) 0.0587(12) 0.0873(15) 0.0088(11) 0.0164(11) -0.0062(10)
C28 0.0632(13) 0.0720(14) 0.0704(14) -0.0014(11) 0.0021(10) 0.0048(11)
C80 0.0658(13) 0.0658(13) 0.0776(15) 0.0120(11) -0.0002(11) -0.0056(11)
C47 0.0815(16) 0.0502(12) 0.0934(17) 0.0101(11) 0.0227(13) -0.0056(11)
C25 0.0593(13) 0.0464(11) 0.133(2) 0.0044(12) 0.0188(13) -0.0100(10)
C3 0.0602(12) 0.0582(12) 0.0760(14) 0.0014(10) -0.0004(10) 0.0044(10)
C30 0.0884(16) 0.0650(13) 0.0577(12) 0.0046(10) 0.0135(11) 0.0209(12)
C98 0.0600(13) 0.0518(12) 0.1075(18) -0.0006(12) 0.0082(12) 0.0003(10)
C19 0.0543(12) 0.0550(12) 0.1152(19) 0.0049(12) 0.0191(12) -0.0014(10)
C45 0.0504(12) 0.0716(14) 0.1064(19) 0.0018(13) 0.0178(12) -0.0051(11)
C94 0.0512(12) 0.0537(12) 0.123(2) 0.0090(13) 0.0045(12) 0.0014(10)
C50 0.0605(13) 0.0580(12) 0.1019(18) 0.0099(12) 0.0197(12) -0.0045(10)
C26 0.0704(15) 0.0638(14) 0.122(2) 0.0248(15) 0.0401(15) 0.0200(12)
C37 0.0604(13) 0.0703(14) 0.0964(17) -0.0121(13) 0.0204(12) -0.0074(11)
C41 0.0801(16) 0.0707(14) 0.0841(16) 0.0094(12) 0.0270(13) 0.0162(12)
C46 0.0701(15) 0.0645(14) 0.112(2) 0.0018(13) 0.0337(14) -0.0162(12)
C1 0.0744(16) 0.0499(12) 0.134(2) -0.0065(14) 0.0467(16) 0.0021(11)
C81 0.0758(16) 0.0646(14) 0.0994(19) 0.0007(13) -0.0235(14) -0.0046(12)
C95 0.0478(12) 0.0723(16) 0.151(3) 0.0191(16) 0.0063(14) 0.0053(11)
C77 0.0634(14) 0.0655(14) 0.125(2) 0.0164(15) 0.0254(15) -0.0101(12)
C6 0.0925(18) 0.0646(14) 0.0862(16) -0.0149(12) 0.0328(14) -0.0030(13)
C2 0.0547(13) 0.0641(14) 0.132(2) 0.0150(15) 0.0053(14) 0.0107(11)
C39 0.094(2) 0.0616(15) 0.138(3) 0.0068(16) 0.060(2) 0.0174(14)
C31 0.119(2) 0.0662(14) 0.0781(16) 0.0086(12) 0.0452(16) 0.0259(15)
C27 0.0586(14) 0.0801(17) 0.111(2) 0.0135(15) -0.0044(13) 0.0128(12)
C16 0.0805(16) 0.0676(14) 0.1015(19) 0.0121(13) 0.0317(14) 0.0112(12)
C40 0.0834(18) 0.0855(18) 0.116(2) 0.0285(17) 0.0340(16) 0.0325(15)
C91 0.0532(13) 0.0769(16) 0.150(3) 0.0356(17) 0.0081(15) -0.0048(12)
C76 0.0517(13) 0.0548(13) 0.140(3) 0.0174(15) -0.0073(14) -0.0087(10)
C23 0.0674(15) 0.0562(13) 0.176(3) 0.0234(16) 0.0405(17) 0.0045(12)
C97 0.0778(17) 0.0523(13) 0.140(2) 0.0024(14) 0.0130(16) 0.0115(12)
C96 0.0650(15) 0.0727(16) 0.140(3) 0.0162(16) 0.0186(15) 0.0236(13)
C99A 0.0512(13) 0.0585(15) 0.241(4) 0.041(2) 0.0068(18) 0.0049(11)
C38 0.0928(19) 0.0679(15) 0.124(2) -0.0272(16) 0.0469(18) -0.0100(15)
C20 0.0535(13) 0.0785(17) 0.169(3) 0.0062(18) 0.0343(16) -0.0032(12)
C15 0.0877(19) 0.0772(17) 0.118(2) 0.0196(16) 0.0171(17) 0.0240(15)
C89 0.104(3) 0.087(2) 0.253(6) 0.055(3) -0.074(3) -0.046(2)
C14 0.0818(18) 0.0782(18) 0.132(3) -0.0109(17) 0.0121(18) 0.0320(15)
C12 0.104(2) 0.102(2) 0.0785(17) -0.0064(15) 0.0091(15) 0.0435(17)
C21 0.0778(19) 0.085(2) 0.193(4) 0.018(2) 0.054(2) -0.0195(16)
C87 0.115(2) 0.0744(17) 0.115(2) -0.0013(16) -0.0154(18) -0.0280(17)
C22 0.094(2) 0.0662(17) 0.238(4) 0.042(2) 0.061(3) -0.0048(16)
C90 0.0569(17) 0.103(3) 0.231(5) 0.074(3) -0.005(2) -0.0153(17)
C13 0.116(2) 0.126(3) 0.100(2) -0.021(2) 0.0267(19) 0.053(2)
C88 0.169(4) 0.095(3) 0.165(4) 0.003(2) -0.052(3) -0.056(3)
C61 0.0499(10) 0.0465(10) 0.0709(12) -0.0031(9) 0.0076(9) -0.0019(8)
C58 0.0583(11) 0.0526(11) 0.0557(11) 0.0035(8) 0.0088(9) 0.0055(9)
C59 0.0636(12) 0.0538(11) 0.0590(11) 0.0025(9) 0.0090(9) 0.0033(10)
C60 0.0612(12) 0.0530(11) 0.0663(12) 0.0014(9) 0.0103(10) 0.0024(10)
C57 0.0650(12) 0.0546(11) 0.0582(11) 0.0036(9) 0.0116(9) 0.0015(9)
C67 0.0576(12) 0.0547(11) 0.0693(13) -0.0002(9) 0.0099(9) 0.0068(9)
C54 0.0532(11) 0.0518(11) 0.0666(12) 0.0006(9) 0.0113(9) -0.0037(9)
C68 0.0581(12) 0.0579(12) 0.0663(12) -0.0055(9) 0.0109(9) -0.0011(9)
C66 0.0661(13) 0.0693(14) 0.0729(14) -0.0003(11) 0.0060(11) 0.0053(11)
C55 0.0719(14) 0.0634(13) 0.0678(13) 0.0005(10) 0.0087(11) 0.0011(11)
C69 0.0637(13) 0.0676(13) 0.0732(14) -0.0079(11) 0.0053(10) 0.0035(11)
C70 0.0543(12) 0.0911(18) 0.0882(17) -0.0272(14) 0.0096(11) -0.0011(12)
C53 0.0784(16) 0.0755(15) 0.0858(16) 0.0075(13) 0.0302(13) 0.0080(13)
C74 0.0766(15) 0.0599(13) 0.0926(17) 0.0132(12) 0.0155(13) 0.0029(11)
C62 0.0721(15) 0.0901(17) 0.0729(15) -0.0151(13) 0.0055(12) 0.0110(13)
C73 0.0686(14) 0.0621(13) 0.0948(17) 0.0035(12) 0.0108(12) -0.0021(11)
C56 0.0811(17) 0.0673(15) 0.0925(18) 0.0107(13) -0.0137(14) 0.0023(13)
C52 0.0807(18) 0.0841(18) 0.135(3) 0.0033(18) 0.0478(18) 0.0122(15)
C64 0.0589(14) 0.0654(15) 0.142(3) -0.0125(16) 0.0088(16) 0.0114(12)
C65 0.0654(15) 0.0840(17) 0.101(2) 0.0171(15) -0.0015(13) 0.0125(13)
C63 0.0743(16) 0.0942(19) 0.112(2) -0.0402(17) 0.0152(15) 0.0102(15)
C51 0.0553(14) 0.0662(15) 0.147(3) 0.0009(17) 0.0072(16) 0.0071(11)
C75 0.103(2) 0.0693(17) 0.136(3) 0.0105(16) 0.0335(19) -0.0207(15)
C72 0.0905(19) 0.0694(15) 0.103(2) 0.0001(14) 0.0224(15) -0.0145(14)
C71 0.0783(17) 0.0873(18) 0.1008(19) -0.0209(15) 0.0316(15) -0.0229(15)
O3 0.151(3) 0.0660(14) 0.365(5) 0.023(2) -0.017(3) -0.0183(16)

loop_
_atom_type_symbol
_atom_type_description
_atom_type_scat_dispersion_real
_atom_type_scat_dispersion_imag
_atom_type_scat_source
C C 0.0181 0.0091 'International Tables Vol C Tables 4.2.6.8 and 6.1.1.4'
H H 0.0000 0.0000 'International Tables Vol C Tables 4.2.6.8 and 6.1.1.4'
O O 0.0492 0.0322 'International Tables Vol C Tables 4.2.6.8 and 6.1.1.4'

loop_
_geom_angle_atom_site_label_1
_geom_angle_atom_site_label_2
_geom_angle_atom_site_label_3
_geom_angle
C50 O2 H2 118(4)
C17 C8 C9 123.00(17)
C17 C8 C7 121.05(17)
C9 C8 C7 115.93(16)
C30 C29 C28 118.33(19)
C30 C29 C32 120.47(18)
C28 C29 C32 121.18(18)
C25 O1 H1 130(5)
C10 C9 C8 176.5(2)
C8 C17 C18 130.97(18)
C8 C17 H17 114.5
C18 C17 H17 114.5
C85 C84 C83 177.6(2)
C3 C4 C5 118.06(19)
C3 C4 C7 121.37(18)
C5 C4 C7 120.45(17)
C49 C32 C33 121.92(17)
C49 C32 C29 120.39(17)
C33 C32 C29 117.69(16)
C33 C42 C43 130.07(17)
C33 C42 H42 115.0
C43 C42 H42 115.0
C92 C83 C84 123.29(17)
C92 C83 C82 120.54(17)
C84 C83 C82 116.17(16)
C84 C85 C86 176.9(2)
C99 C82 C79 119.59(18)
C99 C82 C83 122.48(18)
C79 C82 C83 117.93(16)
C41 C36 C37 118.4(2)
C41 C36 C35 121.5(2)
C37 C36 C35 120.1(2)
C44 C43 C48 117.86(18)
C44 C43 C42 124.26(18)
C48 C43 C42 117.83(17)
C42 C33 C34 122.63(17)
C42 C33 C32 121.07(17)
C34 C33 C32 116.26(16)
C35 C34 C33 174.6(2)
C32 C49 C50 125.48(19)
C32 C49 H49 117.3
C50 C49 H49 117.3
C12 C11 C16 117.9(2)
C12 C11 C10 120.6(2)
C16 C11 C10 121.4(2)
C9 C10 C11 175.4(2)
C24 C7 C8 120.88(18)
C24 C7 C4 120.06(17)
C8 C7 C4 119.06(15)
C94 C93 C98 116.88(19)
C94 C93 C92 126.09(19)
C98 C93 C92 117.02(18)
C80 C79 C78 118.5(2)
C80 C79 C82 121.19(19)
C78 C79 C82 120.3(2)
C34 C35 C36 178.4(2)
C47 C48 C43 121.3(2)
C47 C48 H48 119.4
C43 C48 H48 119.4
C19 C18 C23 116.8(2)
C19 C18 C17 125.80(19)
C23 C18 C17 117.36(19)
C83 C92 C93 132.12(18)
C83 C92 H92 113.9
C93 C92 H92 113.9
C7 C24 C25 125.8(2)
C7 C24 H24 117.1
C25 C24 H24 117.1
C87 C86 C91 119.2(3)
C87 C86 C85 120.7(2)
C91 C86 C85 120.1(3)
C45 C44 C43 120.5(2)
C45 C44 H44 119.7
C43 C44 H44 119.7
C82 C99 C99A 124.5(2)
C82 C99 H99 117.8
C99A C99 H99 117.8
C99A O4 H4 109.5
C6 C5 C4 120.9(2)
C6 C5 H5 119.6
C4 C5 H5 119.6
C77 C78 C79 120.9(2)
C77 C78 H78 119.6
C79 C78 H78 119.6
C27 C28 C29 120.8(2)
C27 C28 H28 119.6
C29 C28 H28 119.6
C79 C80 C81 120.0(2)
C79 C80 H80 120.0
C81 C80 H80 120.0
C48 C47 C46 120.0(2)
C48 C47 H47 120.0
C46 C47 H47 120.0
O1 C25 C24 110.9(2)
O1 C25 H25A 109.5
C24 C25 H25A 109.5
O1 C25 H25B 109.5
C24 C25 H25B 109.5
H25A C25 H25B 108.0
C4 C3 C2 120.5(2)
C4 C3 H3 119.8
C2 C3 H3 119.8
C29 C30 C31 120.5(2)
C29 C30 H30 119.8
C31 C30 H30 119.8
C97 C98 C93 121.7(2)
C97 C98 H98 119.1
C93 C98 H98 119.1
C18 C19 C20 121.1(2)
C18 C19 H19 119.4
C20 C19 H19 119.4
C46 C45 C44 120.6(2)
C46 C45 H45 119.7
C44 C45 H45 119.7
C95 C94 C93 120.6(2)
C95 C94 H94 119.7
C93 C94 H94 119.7
O2 C50 C49 111.64(19)
O2 C50 H50A 109.3
C49 C50 H50A 109.3
O2 C50 H50B 109.3
C49 C50 H50B 109.3
H50A C50 H50B 108.0
C27 C26 C31 119.9(2)
C27 C26 H26 120.1
C31 C26 H26 120.1
C36 C37 C38 120.3(3)
C36 C37 H37 119.9
C38 C37 H37 119.9
C36 C41 C40 120.5(3)
C36 C41 H41 119.7
C40 C41 H41 119.7
C45 C46 C47 119.7(2)
C45 C46 H46 120.2
C47 C46 H46 120.2
C6 C1 C2 119.4(2)
C6 C1 H1A 120.3
C2 C1 H1A 120.3
C76 C81 C80 120.4(3)
C76 C81 H81 119.8
C80 C81 H81 119.8
C96 C95 C94 121.1(2)
C96 C95 H95 119.4
C94 C95 H95 119.4
C76 C77 C78 120.3(2)
C76 C77 H77 119.9
C78 C77 H77 119.9
C1 C6 C5 120.7(2)
C1 C6 H6 119.6
C5 C6 H6 119.6
C1 C2 C3 120.4(2)
C1 C2 H2A 119.8
C3 C2 H2A 119.8
C40 C39 C38 120.1(2)
C40 C39 H39 119.9
C38 C39 H39 119.9
C26 C31 C30 120.3(2)
C26 C31 H31 119.9
C30 C31 H31 119.9
C26 C27 C28 120.2(2)
C26 C27 H27 119.9
C28 C27 H27 119.9
C11 C16 C15 120.8(3)
C11 C16 H16 119.6
C15 C16 H16 119.6
C39 C40 C41 120.3(3)
C39 C40 H40 119.9
C41 C40 H40 119.9
C86 C91 C90 119.8(4)
C86 C91 H91 120.1
C90 C91 H91 120.1
C77 C76 C81 120.0(2)
C77 C76 H76 120.0
C81 C76 H76 120.0
C22 C23 C18 121.6(2)
C22 C23 H23 119.2
C18 C23 H23 119.2
C96 C97 C98 120.5(2)
C96 C97 H97 119.7
C98 C97 H97 119.7
C97 C96 C95 119.1(2)
C97 C96 H96 120.4
C95 C96 H96 120.4
O4 C99A C99 115.8(2)
O4 C99A H99A 108.3
C99 C99A H99A 108.3
O4 C99A H99B 108.3
C99 C99A H99B 108.3
H99A C99A H99B 107.4
C39 C38 C37 120.4(3)
C39 C38 H38 119.8
C37 C38 H38 119.8
C21 C20 C19 120.8(3)
C21 C20 H20 119.6
C19 C20 H20 119.6
C14 C15 C16 120.3(3)
C14 C15 H15 119.9
C16 C15 H15 119.9
C88 C89 C90 121.7(4)
C88 C89 H89 119.1
C90 C89 H89 119.1
C15 C14 C13 120.0(3)
C15 C14 H14 120.0
C13 C14 H14 120.0
C11 C12 C13 120.3(3)
C11 C12 H12 119.8
C13 C12 H12 119.8
C20 C21 C22 119.1(3)
C20 C21 H21 120.4
C22 C21 H21 120.4
C86 C87 C88 120.7(4)
C86 C87 H87 119.7
C88 C87 H87 119.7
C21 C22 C23 120.5(3)
C21 C22 H22 119.8
C23 C22 H22 119.8
C89 C90 C91 119.1(4)
C89 C90 H90 120.4
C91 C90 H90 120.4
C14 C13 C12 120.7(3)
C14 C13 H13 119.7
C12 C13 H13 119.7
C89 C88 C87 119.4(4)
C89 C88 H88 120.3
C87 C88 H88 120.3
C66 C61 C62 118.8(2)
C66 C61 C60 120.13(19)
C62 C61 C60 121.0(2)
C67 C58 C59 122.26(19)
C67 C58 C57 121.51(18)
C59 C58 C57 116.23(18)
C60 C59 C58 176.7(2)
C59 C60 C61 177.2(2)
C74 C57 C54 120.1(2)
C74 C57 C58 121.6(2)
C54 C57 C58 118.26(17)
C58 C67 C68 131.3(2)
C58 C67 H67 114.4
C68 C67 H67 114.4
C53 C54 C55 118.2(2)
C53 C54 C57 120.8(2)
C55 C54 C57 121.05(19)
C69 C68 C73 117.3(2)
C69 C68 C67 125.5(2)
C73 C68 C67 117.2(2)
C65 C66 C61 120.2(2)
C65 C66 H66 119.9
C61 C66 H66 119.9
C56 C55 C54 120.7(2)
C56 C55 H55 119.7
C54 C55 H55 119.7
C70 C69 C68 120.9(2)
C70 C69 H69 119.5
C68 C69 H69 119.5
C71 C70 C69 120.4(2)
C71 C70 H70 119.8
C69 C70 H70 119.8
C52 C53 C54 121.1(3)
C52 C53 H53 119.5
C54 C53 H53 119.5
C57 C74 C75 125.9(2)
C57 C74 H74 117.0
C75 C74 H74 117.0
C63 C62 C61 120.2(2)
C63 C62 H62 119.9
C61 C62 H62 119.9
C72 C73 C68 121.7(2)
C72 C73 H73 119.2
C68 C73 H73 119.2
C55 C56 C51 119.7(3)
C55 C56 H56 120.1
C51 C56 H56 120.1
C51 C52 C53 120.4(3)
C51 C52 H52 119.8
C53 C52 H52 119.8
C63 C64 C65 119.9(2)
C63 C64 H64 120.1
C65 C64 H64 120.1
C64 C65 C66 120.6(3)
C64 C65 H65 119.7
C66 C65 H65 119.7
C64 C63 C62 120.4(3)
C64 C63 H63 119.8
C62 C63 H63 119.8
C52 C51 C56 119.9(2)
C52 C51 H51 120.0
C56 C51 H51 120.0
O3 C75 C74 112.8(3)
O3 C75 H75A 109.0
C74 C75 H75A 109.0
O3 C75 H75B 109.0
C74 C75 H75B 109.0
H75A C75 H75B 107.8
C71 C72 C73 120.0(3)
C71 C72 H72 120.0
C73 C72 H72 120.0
C72 C71 C70 119.7(2)
C72 C71 H71 120.1
C70 C71 H71 120.1
C75 O3 H3A 109.5

loop_
_geom_bond_atom_site_label_1
_geom_bond_atom_site_label_2
_geom_bond_distance
O2 C50 1.411(3)
O2 H2 0.5601(11)
C8 C17 1.351(2)
C8 C9 1.436(3)
C8 C7 1.490(3)
C29 C30 1.373(3)
C29 C28 1.381(3)
C29 C32 1.495(2)
O1 C25 1.408(3)
O1 H1 0.5601(11)
C9 C10 1.194(3)
C17 C18 1.462(3)
C17 H17 0.9300
C84 C85 1.195(3)
C84 C83 1.430(3)
C4 C3 1.379(3)
C4 C5 1.385(3)
C4 C7 1.493(2)
C32 C49 1.335(3)
C32 C33 1.488(2)
C42 C33 1.350(3)
C42 C43 1.463(3)
C42 H42 0.9300
C83 C92 1.348(3)
C83 C82 1.488(3)
C85 C86 1.434(3)
C82 C99 1.329(3)
C82 C79 1.487(3)
C36 C41 1.377(3)
C36 C37 1.380(3)
C36 C35 1.437(3)
C43 C44 1.387(3)
C43 C48 1.393(3)
C33 C34 1.439(3)
C34 C35 1.195(3)
C49 C50 1.483(3)
C49 H49 0.9300
C11 C12 1.366(3)
C11 C16 1.374(3)
C11 C10 1.438(3)
C7 C24 1.334(3)
C93 C94 1.392(3)
C93 C98 1.394(3)
C93 C92 1.459(3)
C79 C80 1.382(3)
C79 C78 1.384(3)
C48 C47 1.372(3)
C48 H48 0.9300
C18 C19 1.380(3)
C18 C23 1.386(3)
C92 H92 0.9300
C24 C25 1.486(3)
C24 H24 0.9300
C86 C87 1.370(4)
C86 C91 1.380(4)
C44 C45 1.378(3)
C44 H44 0.9300
C99 C99A 1.495(3)
C99 H99 0.9300
O4 C99A 1.256(3)
O4 H4 0.8200
C5 C6 1.374(3)
C5 H5 0.9300
C78 C77 1.376(3)
C78 H78 0.9300
C28 C27 1.377(3)
C28 H28 0.9300
C80 C81 1.385(3)
C80 H80 0.9300
C47 C46 1.374(3)
C47 H47 0.9300
C25 H25A 0.9700
C25 H25B 0.9700
C3 C2 1.389(3)
C3 H3 0.9300
C30 C31 1.386(3)
C30 H30 0.9300
C98 C97 1.373(3)
C98 H98 0.9300
C19 C20 1.382(3)
C19 H19 0.9300
C45 C46 1.373(3)
C45 H45 0.9300
C94 C95 1.381(3)
C94 H94 0.9300
C50 H50A 0.9700
C50 H50B 0.9700
C26 C27 1.360(4)
C26 C31 1.361(4)
C26 H26 0.9300
C37 C38 1.383(3)
C37 H37 0.9300
C41 C40 1.384(3)
C41 H41 0.9300
C46 H46 0.9300
C1 C6 1.361(4)
C1 C2 1.368(4)
C1 H1A 0.9300
C81 C76 1.371(4)
C81 H81 0.9300
C95 C96 1.370(4)
C95 H95 0.9300
C77 C76 1.356(4)
C77 H77 0.9300
C6 H6 0.9300
C2 H2A 0.9300
C39 C40 1.352(4)
C39 C38 1.357(4)
C39 H39 0.9300
C31 H31 0.9300
C27 H27 0.9300
C16 C15 1.379(3)
C16 H16 0.9300
C40 H40 0.9300
C91 C90 1.387(4)
C91 H91 0.9300
C76 H76 0.9300
C23 C22 1.372(4)
C23 H23 0.9300
C97 C96 1.361(4)
C97 H97 0.9300
C96 H96 0.9300
C99A H99A 0.9700
C99A H99B 0.9700
C38 H38 0.9300
C20 C21 1.358(4)
C20 H20 0.9300
C15 C14 1.339(4)
C15 H15 0.9300
C89 C88 1.351(7)
C89 C90 1.356(7)
C89 H89 0.9300
C14 C13 1.345(4)
C14 H14 0.9300
C12 C13 1.382(4)
C12 H12 0.9300
C21 C22 1.364(4)
C21 H21 0.9300
C87 C88 1.372(4)
C87 H87 0.9300
C22 H22 0.9300
C90 H90 0.9300
C13 H13 0.9300
C88 H88 0.9300
C61 C66 1.381(3)
C61 C62 1.385(3)
C61 C60 1.436(3)
C58 C67 1.347(3)
C58 C59 1.437(3)
C58 C57 1.487(3)
C59 C60 1.192(3)
C57 C74 1.340(3)
C57 C54 1.483(3)
C67 C68 1.461(3)
C67 H67 0.9300
C54 C53 1.379(3)
C54 C55 1.385(3)
C68 C69 1.389(3)
C68 C73 1.389(3)
C66 C65 1.372(3)
C66 H66 0.9300
C55 C56 1.377(3)
C55 H55 0.9300
C69 C70 1.381(3)
C69 H69 0.9300
C70 C71 1.374(4)
C70 H70 0.9300
C53 C52 1.369(4)
C53 H53 0.9300
C74 C75 1.493(4)
C74 H74 0.9300
C62 C63 1.378(3)
C62 H62 0.9300
C73 C72 1.377(3)
C73 H73 0.9300
C56 C51 1.379(4)
C56 H56 0.9300
C52 C51 1.358(4)
C52 H52 0.9300
C64 C63 1.361(4)
C64 C65 1.367(4)
C64 H64 0.9300
C65 H65 0.9300
C63 H63 0.9300
C51 H51 0.9300
C75 O3 1.338(3)
C75 H75A 0.9700
C75 H75B 0.9700
C72 C71 1.367(4)
C72 H72 0.9300
C71 H71 0.9300
O3 H3A 0.8200

loop_
_geom_hbond_atom_site_label_D
_geom_hbond_atom_site_label_H
_geom_hbond_atom_site_label_A
_geom_hbond_distance_DH
_geom_hbond_distance_HA
_geom_hbond_distance_DA
_geom_hbond_angle_DHA
_geom_hbond_site_symmetry_A
O2 H2 O1 0.5601(11) 2.294(5) 2.851(3) 174(5) 3_666
